data_4070123
loop_
_publ_author_name
'Evans, William J.'
'Takase, Michael K.'
'Ziller, Joseph W.'
'Rheingold, Arnold L.'

_publ_section_title
;
 Synthesis and Insertion Chemistry of Monoalkyl and Monoaryl Uranium(IV)
 Heteroleptic Metallocene Complexes
;
_journal_issue 19
_journal_name_full Organometallics
_journal_page_first 5802
_journal_paper_doi 10.1021/om900620m
_journal_volume 28
_journal_year 2009
_chemical_formula_sum 'C25 H42 Si2 U'
_chemical_formula_weight 636.80
_chemical_name_systematic
; 
 ? 
;
_space_group_IT_number 62
_symmetry_cell_setting orthorhombic
_symmetry_space_group_name_Hall '-P 2ac 2n'
_symmetry_space_group_name_H-M 'P n m a'
_atom_sites_solution_hydrogens difmap
_atom_sites_solution_primary direct
_atom_sites_solution_secondary difmap
_audit_creation_method SHELXTL
_cell_angle_alpha 90.00
_cell_angle_beta 90.00
_cell_angle_gamma 90.00
_cell_formula_units_Z 4
_cell_length_a 18.6588(18)
_cell_length_b 14.6630(14)
_cell_length_c 9.2540(9)
_cell_measurement_temperature 153(2)
_cell_volume 2531.8(4)
_computing_cell_refinement 'Bruker SMART/SAINT'
_computing_data_collection 'Bruker SMART'
_computing_data_reduction 'Bruker SAINT'
_computing_molecular_graphics 'Bruker SHELXTL'
_computing_publication_material 'Bruker SHELXTL'
_computing_structure_refinement 'Bruker SHELXTL'
_computing_structure_solution 'Bruker SHELXTL'
_diffrn_ambient_temperature 153(2)
_diffrn_measured_fraction_theta_full 0.999
_diffrn_measured_fraction_theta_max 0.999
_diffrn_measurement_device_type 'CCD area detector'
_diffrn_measurement_method 'phi and omega scans'
_diffrn_radiation_monochromator graphite
_diffrn_radiation_source 'normal-focus sealed tube'
_diffrn_radiation_type MoK\a
_diffrn_radiation_wavelength 0.71073
_diffrn_reflns_av_R_equivalents 0.0286
_diffrn_reflns_av_sigmaI/netI 0.0152
_diffrn_reflns_limit_h_max 24
_diffrn_reflns_limit_h_min -24
_diffrn_reflns_limit_k_max 19
_diffrn_reflns_limit_k_min -19
_diffrn_reflns_limit_l_max 12
_diffrn_reflns_limit_l_min -12
_diffrn_reflns_number 26435
_diffrn_reflns_theta_full 28.29
_diffrn_reflns_theta_max 28.29
_diffrn_reflns_theta_min 2.18
_diffrn_standards_decay_% '< 1.0'
_diffrn_standards_interval_count 'initial 50 frames recollected'
_diffrn_standards_number '50 frames'
_exptl_absorpt_coefficient_mu 6.514
_exptl_absorpt_correction_T_max 0.3868
_exptl_absorpt_correction_T_min 0.2453
_exptl_absorpt_correction_type multi-scan
_exptl_absorpt_process_details 'Bruker SADABS'
_exptl_crystal_colour red
_exptl_crystal_density_diffrn 1.671
_exptl_crystal_density_meas ?
_exptl_crystal_density_method 'not measured'
_exptl_crystal_description polyhedron
_exptl_crystal_F_000 1248
_exptl_crystal_size_max 0.30
_exptl_crystal_size_mid 0.24
_exptl_crystal_size_min 0.18
_refine_diff_density_max 0.706
_refine_diff_density_min -1.043
_refine_diff_density_rms 0.079
_refine_ls_extinction_coef 0.00030(5)
_refine_ls_extinction_expression Fc^*^=kFc[1+0.001xFc^2^\l^3^/sin(2\q)]^-1/4^
_refine_ls_extinction_method SHELXTL
_refine_ls_goodness_of_fit_ref 1.095
_refine_ls_hydrogen_treatment refall
_refine_ls_matrix_type full
_refine_ls_number_parameters 225
_refine_ls_number_reflns 3266
_refine_ls_number_restraints 0
_refine_ls_restrained_S_all 1.095
_refine_ls_R_factor_all 0.0175
_refine_ls_R_factor_gt 0.0143
_refine_ls_shift/su_max 0.003
_refine_ls_shift/su_mean 0.000
_refine_ls_structure_factor_coef Fsqd
_refine_ls_weighting_details 'calc w=1/[\s^2^(Fo^2^)+(0.0162P)^2^+1.8723P] where P=(Fo^2^+2Fc^2^)/3'
_refine_ls_weighting_scheme calc
_refine_ls_wR_factor_gt 0.0338
_refine_ls_wR_factor_ref 0.0352
_reflns_number_gt 3005
_reflns_number_total 3266
_reflns_threshold_expression >2sigma(I)
_cod_data_source_file om900620m_si_002.cif
_cod_data_source_block mkt6
_cod_depositor_comments
;
The following automatic conversions were performed:

'_symmetry_cell_setting' value 'Orthorhombic' changed to
'orthorhombic' according to
/home/saulius/struct/CIF-dictionaries/cif_core.dic dictionary named
'cif_core.dic' version 2.4.2 from 2011-04-26.

Automatic conversion script
Id: cif_fix_values 1715 2011-07-08 13:25:40Z adriana 

The following automatic conversions were performed:

'_exptl_crystal_density_meas' value 'n/a' was changed to '?' - the
value is perceived as not measured.

Automatic conversion script
Id: cif_fix_values 3008 2015-01-20 13:52:24Z robertas 
;
_cod_original_sg_symbol_H-M Pnma
_cod_database_code 4070123

loop_
_symmetry_equiv_pos_as_xyz
'x, y, z'
'-x+1/2, -y, z+1/2'
'-x, y+1/2, -z'
'x+1/2, -y+1/2, -z+1/2'
'-x, -y, -z'
'x-1/2, y, -z-1/2'
'x, -y-1/2, z'
'-x-1/2, y-1/2, z-1/2'

loop_
_atom_site_label
_atom_site_type_symbol
_atom_site_fract_x
_atom_site_fract_y
_atom_site_fract_z
_atom_site_U_iso_or_equiv
_atom_site_adp_type
_atom_site_occupancy
_atom_site_symmetry_multiplicity
_atom_site_calc_flag
_atom_site_refinement_flags
U1 U 0.318347(5) 0.2500 0.473588(10) 0.01157(4) Uani 1 2 d S
Si1 Si 0.44547(3) 0.14147(4) 0.72861(6) 0.01647(11) Uani 1 1 d .
C1 C 0.16931(14) 0.2500 0.4786(3) 0.0158(5) Uani 1 2 d S
C2 C 0.19037(9) 0.17169(13) 0.5584(2) 0.0155(4) Uani 1 1 d .
C3 C 0.22170(9) 0.20142(12) 0.6893(2) 0.0139(3) Uani 1 1 d .
C4 C 0.12021(16) 0.2500 0.3499(3) 0.0240(6) Uani 1 2 d S
C5 C 0.17413(13) 0.07437(16) 0.5187(3) 0.0238(4) Uani 1 1 d .
C6 C 0.23863(11) 0.14285(15) 0.8180(2) 0.0201(4) Uani 1 1 d .
C7 C 0.26945(16) 0.2500 0.1928(3) 0.0253(6) Uani 1 2 d S
C8 C 0.29295(12) 0.16125(16) 0.2232(2) 0.0242(4) Uani 1 1 d .
C9 C 0.35549(12) 0.12364(15) 0.2843(2) 0.0237(4) Uani 1 1 d .
C10 C 0.42120(11) 0.16101(15) 0.3280(2) 0.0221(4) Uani 1 1 d .
C11 C 0.44833(15) 0.2500 0.3422(3) 0.0217(6) Uani 1 2 d S
C12 C 0.39875(13) 0.2500 0.6854(3) 0.0130(5) Uani 1 2 d S
C13 C 0.53951(12) 0.13193(17) 0.6588(3) 0.0276(5) Uani 1 1 d .
C14 C 0.39604(14) 0.03884(16) 0.6560(3) 0.0283(5) Uani 1 1 d .
C15 C 0.45177(14) 0.12257(16) 0.9287(3) 0.0271(4) Uani 1 1 d .
H4A H 0.1284(13) 0.1980(16) 0.290(3) 0.026(6) Uiso 1 1 d .
H4B H 0.072(2) 0.2500 0.381(5) 0.044(11) Uiso 1 2 d S
H5A H 0.2096(17) 0.034(2) 0.546(3) 0.042(8) Uiso 1 1 d .
H5B H 0.1689(15) 0.065(2) 0.415(4) 0.047(8) Uiso 1 1 d .
H5C H 0.1288(17) 0.052(2) 0.556(3) 0.049(9) Uiso 1 1 d .
H6A H 0.2447(14) 0.0785(19) 0.794(3) 0.038(7) Uiso 1 1 d .
H6B H 0.1998(16) 0.146(2) 0.888(4) 0.047(8) Uiso 1 1 d .
H6C H 0.2805(16) 0.1630(19) 0.876(3) 0.045(8) Uiso 1 1 d .
H7 H 0.2245(17) 0.2500 0.157(3) 0.013(7) Uiso 1 2 d S
H8 H 0.2598(13) 0.1169(17) 0.202(3) 0.029(7) Uiso 1 1 d .
H9 H 0.3531(13) 0.0614(18) 0.296(3) 0.029(7) Uiso 1 1 d .
H10 H 0.4528(12) 0.1143(16) 0.366(3) 0.023(6) Uiso 1 1 d .
H11 H 0.491(2) 0.2500 0.376(4) 0.031(10) Uiso 1 2 d S
H12 H 0.3572(17) 0.2500 0.754(3) 0.016(8) Uiso 1 2 d S
H13A H 0.5565(13) 0.0723(19) 0.674(3) 0.031(7) Uiso 1 1 d .
H13B H 0.5427(15) 0.1456(19) 0.570(3) 0.036(8) Uiso 1 1 d .
H13C H 0.5723(15) 0.171(2) 0.703(3) 0.046(8) Uiso 1 1 d .
H14A H 0.3995(18) 0.029(2) 0.561(4) 0.059(10) Uiso 1 1 d .
H14B H 0.3464(19) 0.035(2) 0.683(4) 0.060(10) Uiso 1 1 d .
H14C H 0.4115(18) -0.012(2) 0.693(4) 0.059(10) Uiso 1 1 d .
H15A H 0.4694(16) 0.067(2) 0.946(3) 0.046(9) Uiso 1 1 d .
H15B H 0.4814(17) 0.165(2) 0.969(3) 0.043(9) Uiso 1 1 d .
H15C H 0.4054(18) 0.126(2) 0.977(3) 0.044(8) Uiso 1 1 d .

loop_
_atom_site_aniso_label
_atom_site_aniso_U_11
_atom_site_aniso_U_22
_atom_site_aniso_U_33
_atom_site_aniso_U_23
_atom_site_aniso_U_13
_atom_site_aniso_U_12
U1 0.01216(5) 0.01400(5) 0.00855(5) 0.000 0.00060(3) 0.000
Si1 0.0159(2) 0.0161(2) 0.0174(2) 0.0006(2) -0.00003(19) 0.00126(19)
C1 0.0129(12) 0.0218(14) 0.0126(12) 0.000 -0.0006(9) 0.000
C2 0.0142(8) 0.0164(9) 0.0159(9) 0.0002(7) 0.0012(7) -0.0029(7)
C3 0.0119(8) 0.0169(9) 0.0130(8) 0.0023(7) 0.0016(6) -0.0003(7)
C4 0.0166(14) 0.0396(18) 0.0159(14) 0.000 -0.0050(11) 0.000
C5 0.0286(11) 0.0186(10) 0.0242(11) -0.0021(8) -0.0007(9) -0.0076(9)
C6 0.0178(9) 0.0250(10) 0.0175(9) 0.0077(8) 0.0002(8) -0.0009(8)
C7 0.0193(14) 0.0479(19) 0.0086(12) 0.000 -0.0014(11) 0.000
C8 0.0261(10) 0.0326(11) 0.0138(9) -0.0098(8) 0.0018(8) -0.0058(9)
C9 0.0310(11) 0.0214(10) 0.0189(10) -0.0080(8) 0.0025(8) 0.0014(8)
C10 0.0225(10) 0.0274(10) 0.0163(9) -0.0028(8) 0.0053(8) 0.0088(8)
C11 0.0148(13) 0.0359(16) 0.0145(13) 0.000 0.0052(10) 0.000
C12 0.0105(11) 0.0161(12) 0.0125(12) 0.000 0.0001(9) 0.000
C13 0.0181(10) 0.0291(11) 0.0358(13) 0.0013(10) 0.0020(9) 0.0072(9)
C14 0.0349(13) 0.0216(11) 0.0285(13) -0.0045(9) 0.0056(10) -0.0057(9)
C15 0.0341(12) 0.0253(11) 0.0217(10) 0.0056(9) -0.0053(10) 0.0010(10)

loop_
_atom_type_symbol
_atom_type_description
_atom_type_scat_dispersion_real
_atom_type_scat_dispersion_imag
_atom_type_scat_source
C C 0.0033 0.0016 'International Tables Vol C Tables 4.2.6.8 and 6.1.1.4'
H H 0.0000 0.0000 'International Tables Vol C Tables 4.2.6.8 and 6.1.1.4'
Si Si 0.0817 0.0704 'International Tables Vol C Tables 4.2.6.8 and 6.1.1.4'
U U -9.6767 9.6646 'International Tables Vol C Tables 4.2.6.8 and 6.1.1.4'

loop_
_geom_angle_atom_site_label_1
_geom_angle_atom_site_label_2
_geom_angle_atom_site_label_3
_geom_angle
_geom_angle_site_symmetry_1
_geom_angle_site_symmetry_3
Cnt1 U1 C12 100.7 . .
Cnt2 U1 C12 121.0 . .
Cnt1 U1 Cnt2 138.2 . .
C12 U1 C9 111.54(6) . .
C12 U1 C9 111.54(6) . 7_565
C9 U1 C9 89.04(10) . 7_565
C12 U1 C10 87.94(7) . .
C9 U1 C10 30.52(7) . .
C9 U1 C10 79.66(7) 7_565 .
C12 U1 C10 87.94(7) . 7_565
C9 U1 C10 79.66(7) . 7_565
C9 U1 C10 30.53(7) 7_565 7_565
C10 U1 C10 58.19(10) . 7_565
C12 U1 C8 142.04(6) . .
C9 U1 C8 30.57(7) . .
C9 U1 C8 79.33(7) 7_565 .
C10 U1 C8 57.33(7) . .
C10 U1 C8 85.92(7) 7_565 .
C12 U1 C8 142.03(6) . 7_565
C9 U1 C8 79.33(7) . 7_565
C9 U1 C8 30.57(7) 7_565 7_565
C10 U1 C8 85.92(7) . 7_565
C10 U1 C8 57.33(7) 7_565 7_565
C8 U1 C8 57.63(10) . 7_565
C12 U1 C11 79.21(9) . .
C9 U1 C11 57.88(6) . .
C9 U1 C11 57.88(6) 7_565 .
C10 U1 C11 30.19(5) . .
C10 U1 C11 30.19(5) 7_565 .
C8 U1 C11 76.83(7) . .
C8 U1 C11 76.83(7) 7_565 .
C12 U1 C7 161.92(8) . .
C9 U1 C7 57.41(6) . .
C9 U1 C7 57.41(6) 7_565 .
C10 U1 C7 76.30(7) . .
C10 U1 C7 76.30(7) 7_565 .
C8 U1 C7 29.76(5) . .
C8 U1 C7 29.76(5) 7_565 .
C11 U1 C7 82.71(9) . .
C12 U1 C2 107.44(7) . .
C9 U1 C2 97.10(6) . .
C9 U1 C2 134.93(6) 7_565 .
C10 U1 C2 123.95(6) . .
C10 U1 C2 164.28(6) 7_565 .
C8 U1 C2 83.78(6) . .
C8 U1 C2 107.00(6) 7_565 .
C11 U1 C2 154.12(4) . .
C7 U1 C2 88.95(7) . .
C12 U1 C2 107.44(7) . 7_565
C9 U1 C2 134.93(6) . 7_565
C9 U1 C2 97.09(6) 7_565 7_565
C10 U1 C2 164.28(6) . 7_565
C10 U1 C2 123.95(6) 7_565 7_565
C8 U1 C2 107.00(6) . 7_565
C8 U1 C2 83.78(6) 7_565 7_565
C11 U1 C2 154.12(4) . 7_565
C7 U1 C2 88.95(7) . 7_565
C2 U1 C2 49.11(8) . 7_565
C12 U1 C1 126.46(8) . .
C9 U1 C1 105.87(6) . .
C9 U1 C1 105.87(6) 7_565 .
C10 U1 C1 136.35(6) . .
C10 U1 C1 136.35(6) 7_565 .
C8 U1 C1 80.73(7) . .
C8 U1 C1 80.73(7) 7_565 .
C11 U1 C1 154.33(8) . .
C7 U1 C1 71.62(8) . .
C2 U1 C1 29.68(5) . .
C2 U1 C1 29.68(5) 7_565 .
C12 U1 C3 79.87(7) . 7_565
C9 U1 C3 145.59(6) . 7_565
C9 U1 C3 117.78(6) 7_565 7_565
C10 U1 C3 161.45(6) . 7_565
C10 U1 C3 134.36(6) 7_565 7_565
C8 U1 C3 128.71(6) . 7_565
C8 U1 C3 112.25(6) 7_565 7_565
C11 U1 C3 154.26(6) . 7_565
C7 U1 C3 117.53(7) . 7_565
C2 U1 C3 48.91(5) . 7_565
C2 U1 C3 29.55(5) 7_565 7_565
C1 U1 C3 48.70(6) . 7_565
C12 U1 C3 79.87(7) . .
C9 U1 C3 117.78(6) . .
C9 U1 C3 145.59(6) 7_565 .
C10 U1 C3 134.36(6) . .
C10 U1 C3 161.45(6) 7_565 .
C8 U1 C3 112.25(6) . .
C8 U1 C3 128.71(6) 7_565 .
C11 U1 C3 154.26(6) . .
C7 U1 C3 117.53(7) . .
C2 U1 C3 29.54(5) . .
C2 U1 C3 48.91(5) 7_565 .
C1 U1 C3 48.70(6) . .
C3 U1 C3 29.66(7) 7_565 .
C12 Si1 C13 115.40(11) . .
C12 Si1 C15 111.61(11) . .
C13 Si1 C15 105.68(12) . .
C12 Si1 C14 112.14(11) . .
C13 Si1 C14 105.97(11) . .
C15 Si1 C14 105.30(11) . .
C2 C1 C2 107.9(2) . 7_565
C2 C1 C4 125.48(12) . .
C2 C1 C4 125.48(12) 7_565 .
C2 C1 U1 74.46(13) . .
C2 C1 U1 74.46(13) 7_565 .
C4 C1 U1 126.59(19) . .
C3 C2 C1 108.07(17) . .
C3 C2 C5 125.81(18) . .
C1 C2 C5 125.74(18) . .
C3 C2 U1 76.00(10) . .
C1 C2 U1 75.86(13) . .
C5 C2 U1 119.93(13) . .
C2 C3 C3 107.96(11) . 7_565
C2 C3 C6 126.16(17) . .
C3 C3 C6 124.87(11) 7_565 .
C2 C3 U1 74.46(10) . .
C3 C3 U1 75.17(4) 7_565 .
C6 C3 U1 125.38(12) . .
C8 C7 C8 136.4(3) . 7_565
C8 C7 U1 72.98(14) . .
C8 C7 U1 72.98(14) 7_565 .
C7 C8 C9 134.7(2) . .
C7 C8 U1 77.26(14) . .
C9 C8 U1 72.47(11) . .
C10 C9 C8 133.4(2) . .
C10 C9 U1 76.35(11) . .
C8 C9 U1 76.96(12) . .
C9 C10 C11 134.8(2) . .
C9 C10 U1 73.12(11) . .
C11 C10 U1 76.08(14) . .
C10 C11 C10 136.3(3) 7_565 .
C10 C11 U1 73.74(14) 7_565 .
C10 C11 U1 73.73(14) . .
Si1 C12 Si1 117.85(13) . 7_565
Si1 C12 U1 117.13(8) . .
Si1 C12 U1 117.13(8) 7_565 .

loop_
_geom_bond_atom_site_label_1
_geom_bond_atom_site_label_2
_geom_bond_distance
_geom_bond_site_symmetry_2
U1 Cnt1 2.499 .
U1 Cnt2 1.969 .
U1 C12 2.469(3) .
U1 C9 2.643(2) .
U1 C9 2.643(2) 7_565
U1 C10 2.6835(19) .
U1 C10 2.6835(19) 7_565
U1 C8 2.700(2) .
U1 C8 2.700(2) 7_565
U1 C11 2.713(3) .
U1 C7 2.754(3) .
U1 C2 2.7633(18) .
U1 C2 2.7634(18) 7_565
U1 C1 2.781(3) .
U1 C3 2.7829(18) 7_565
U1 C3 2.7829(18) .
Si1 C12 1.8580(14) .
Si1 C13 1.875(2) .
Si1 C15 1.876(2) .
Si1 C14 1.888(2) .
C1 C2 1.420(2) .
C1 C2 1.420(2) 7_565
C1 C4 1.503(4) .
C2 C3 1.414(3) .
C2 C5 1.504(3) .
C3 C3 1.425(4) 7_565
C3 C6 1.502(3) .
C7 C8 1.402(3) .
C7 C8 1.402(3) 7_565
C8 C9 1.409(3) .
C9 C10 1.403(3) .
C10 C11 1.406(2) .
C11 C10 1.406(2) 7_565
C12 Si1 1.8580(14) 7_565
